data_9017207
loop_
_publ_author_name
'Hartman, P.'

_publ_section_title
;
 On the unit cell dimensions and bond lengths of anhydrite
 Note: this is a re-indexed structure of Hawthorne and Ferguson (1975)
;
_journal_name_full 'European Journal of Mineralogy'
_journal_page_first 721
_journal_page_last 722
_journal_volume 1
_journal_year 1989
_chemical_compound_source 'Leopoldshall, East Germany'
_chemical_formula_sum 'Ca O4 S'
_chemical_name_mineral Anhydrite
_space_group_IT_number 63
_space_group_name_Hall '-B 2b 2'
_space_group_name_H-M_alt 'B m m b'
_symmetry_space_group_name_H-M 'B m m b'
_cell_angle_alpha 90
_cell_angle_beta 90
_cell_angle_gamma 90
_cell_length_a 6.992
_cell_length_b 6.999
_cell_length_c 6.240
_cell_formula_units_Z 4
_cell_volume 305.367
_database_code_amcsd 0020859
_exptl_crystal_density_diffrn 2.961
_cod_data_source_file inputs/fixed/downloads/07/07443.cif
_cod_data_source_block 07443
_cod_original_formula_sum 'Ca S O4'
_cod_database_code 9017207

loop_
_space_group_symop_operation_xyz
x,y,z
1/2+x,y,1/2+z
x,1/2+y,-z
1/2+x,1/2+y,1/2-z
-x,1/2-y,z
1/2-x,1/2-y,1/2+z
-x,y,z
1/2-x,y,1/2+z
x,-y,-z
1/2+x,-y,1/2-z
x,1/2-y,z
1/2+x,1/2-y,1/2+z
-x,1/2+y,-z
1/2-x,1/2+y,1/2-z
-x,-y,-z
1/2-x,-y,1/2-z

loop_
_atom_site_label
_atom_site_fract_x
_atom_site_fract_y
_atom_site_fract_z
_atom_site_U_iso_or_equiv
Ca1 0.00000 0.25000 0.34770 ?
S1 0.00000 0.75000 0.15560 ?
O1 0.16980 0.75000 0.01580 ?
O2 0.00000 0.58170 0.29740 ?

loop_
_cod_related_entry_id
_cod_related_entry_database
_cod_related_entry_code
1 AMCSD 0020859
